data_2214822
loop_
_publ_author_name
'Brito, Iv\'an'
'Mundaca, Aldo'
'C\'ardenas, Alejandro'
'L\'opez-Rodr\'iguez, Mat\'ias'
'Vargas, Danitza'

_publ_section_title
;
 5,5'-Dinitro-2,2'-dithiodipyridine
;
_journal_coeditor_code OM2142
_journal_issue 8
_journal_name_full 'Acta Crystallographica Section E'
_journal_page_first o3351
_journal_page_last o3352
_journal_paper_doi 10.1107/S1600536807031091
_journal_volume 63
_journal_year 2007
_chemical_formula_iupac 'C10 H6 N4 O4 S2'
_chemical_formula_moiety 'C10 H6 N4 O4 S2'
_chemical_formula_sum 'C10 H6 N4 O4 S2'
_chemical_formula_weight 310.31
_chemical_melting_point .428E-305
_chemical_name_systematic
;
5,5'-Dinitro-2,2'-dithiodipyridine
;
_space_group_IT_number 14
_symmetry_cell_setting monoclinic
_symmetry_space_group_name_Hall '-P 2yn'
_symmetry_space_group_name_H-M 'P 1 21/n 1'
_audit_creation_method 'WinGX routine CIF_UPDATE'
_cell_angle_alpha 90
_cell_angle_beta 92.839(12)
_cell_angle_gamma 90
_cell_formula_units_Z 2
_cell_length_a 5.2610(15)
_cell_length_b 6.0440(13)
_cell_length_c 18.8070(19)
_cell_measurement_reflns_used 2999
_cell_measurement_temperature 293(2)
_cell_measurement_theta_max 27.5
_cell_measurement_theta_min 3.5
_cell_volume 597.3(2)
_computing_cell_refinement 'DENZO--SMN (Otwinowski & Minor, 1997)'
_computing_data_collection 'COLLECT (Nonius, 1998)'
_computing_data_reduction DENZO--SMN
_computing_molecular_graphics 'ORTEP-3 for Windows (Farrugia, 1997) and PLATON (Spek, 2003)'
_computing_publication_material 'WinGX (Farrugia, 1999)'
_computing_structure_refinement 'SHELXL97 (Sheldrick, 1997)'
_computing_structure_solution 'SIR97 (Altomare <i>et al.</i>,  1999)'
_diffrn_measured_fraction_theta_full 0.961
_diffrn_measured_fraction_theta_max 0.919
_diffrn_measurement_device_type 'Nonius KappaCCD area-detector'
_diffrn_measurement_method '\f scans, and \w scans with \k  offsets'
_diffrn_radiation_monochromator graphite
_diffrn_radiation_source 'fine-focus sealed tube'
_diffrn_radiation_type MoK\a
_diffrn_radiation_wavelength 0.71073
_diffrn_reflns_av_R_equivalents 0.0671
_diffrn_reflns_limit_h_max 6
_diffrn_reflns_limit_h_min -6
_diffrn_reflns_limit_k_max 7
_diffrn_reflns_limit_k_min -6
_diffrn_reflns_limit_l_max 24
_diffrn_reflns_limit_l_min -19
_diffrn_reflns_number 3529
_diffrn_reflns_theta_full 25.85
_diffrn_reflns_theta_max 27.52
_diffrn_reflns_theta_min 3.54
_exptl_absorpt_coefficient_mu 0.466
_exptl_absorpt_correction_T_max 0.901
_exptl_absorpt_correction_T_min 0.842
_exptl_absorpt_correction_type multi-scan
_exptl_absorpt_process_details '(SORTAV; Blessing, 1995)'
_exptl_crystal_colour colourless
_exptl_crystal_density_diffrn 1.725
_exptl_crystal_density_method 'not measured'
_exptl_crystal_description prism
_exptl_crystal_F_000 316
_exptl_crystal_size_max 0.43
_exptl_crystal_size_mid 0.30
_exptl_crystal_size_min 0.22
_refine_diff_density_max 0.481
_refine_diff_density_min -0.31
_refine_ls_extinction_method none
_refine_ls_goodness_of_fit_ref 1.077
_refine_ls_hydrogen_treatment constr
_refine_ls_matrix_type full
_refine_ls_number_parameters 91
_refine_ls_number_reflns 1267
_refine_ls_number_restraints 0
_refine_ls_restrained_S_all 1.077
_refine_ls_R_factor_gt 0.0591
_refine_ls_shift/su_max 0.014
_refine_ls_structure_factor_coef Fsqd
_refine_ls_weighting_details 'calc w=1/[\s^2^(Fo^2^)+1.3711P] where P=(Fo^2^+2Fc^2^)/3'
_refine_ls_weighting_scheme calc
_refine_ls_wR_factor_ref 0.1394
_reflns_number_gt 1122
_reflns_number_total 1267
_reflns_threshold_expression I>2\s(I)
_cod_data_source_file om2142.cif
_cod_data_source_block I
_cod_original_sg_symbol_H-M 'P 21/n'
_cod_database_code 2214822
_cod_database_fobs_code 2214822

loop_
_symmetry_equiv_pos_as_xyz
'x, y, z'
'-x+1/2, y+1/2, -z+1/2'
'-x, -y, -z'
'x-1/2, -y-1/2, z-1/2'

loop_
_atom_site_type_symbol
_atom_site_label
_atom_site_fract_x
_atom_site_fract_y
_atom_site_fract_z
_atom_site_U_iso_or_equiv
_atom_site_adp_type
_atom_site_calc_flag
_atom_site_refinement_flags
_atom_site_occupancy
S S1 0.64977(15) 0.47850(13) 0.03722(4) 0.0348(3) Uani d . 1
O O1 0.4118(5) -0.4104(4) 0.22547(13) 0.0486(7) Uani d . 1
O O2 0.0696(5) -0.3958(5) 0.15797(16) 0.0615(9) Uani d . 1
N N1 0.2791(5) -0.3234(5) 0.17826(13) 0.0345(6) Uani d . 1
N N2 0.3161(5) 0.1460(4) 0.05263(13) 0.0314(6) Uani d . 1
C C1 0.5303(6) 0.2418(5) 0.07878(15) 0.0285(6) Uani d . 1
C C2 0.6740(6) 0.1634(5) 0.13849(16) 0.0328(7) Uani d . 1
H H2 0.8211 0.2363 0.155 0.039 Uiso calc R 1
C C3 0.5917(6) -0.0239(5) 0.17193(16) 0.0322(7) Uani d . 1
H H3 0.6816 -0.0821 0.2114 0.039 Uiso calc R 1
C C4 0.3700(6) -0.1227(5) 0.14469(15) 0.0281(6) Uani d . 1
C C5 0.2369(6) -0.0362(5) 0.08584(16) 0.0309(6) Uani d . 1
H H5 0.0886 -0.1061 0.0688 0.037 Uiso calc R 1

loop_
_atom_site_aniso_label
_atom_site_aniso_U_11
_atom_site_aniso_U_22
_atom_site_aniso_U_33
_atom_site_aniso_U_12
_atom_site_aniso_U_13
_atom_site_aniso_U_23
S1 0.0363(5) 0.0301(4) 0.0372(4) -0.0081(3) -0.0048(3) 0.0063(3)
O1 0.0510(15) 0.0434(15) 0.0504(14) -0.0051(12) -0.0078(11) 0.0192(11)
O2 0.0546(17) 0.0570(18) 0.0706(18) -0.0317(15) -0.0185(13) 0.0224(15)
N1 0.0384(15) 0.0303(14) 0.0346(13) -0.0055(11) 0.0002(11) 0.0023(11)
N2 0.0293(13) 0.0298(14) 0.0347(13) -0.0020(11) -0.0022(10) 0.0018(10)
C1 0.0319(15) 0.0249(14) 0.0289(14) -0.0001(12) 0.0037(11) -0.0011(11)
C2 0.0306(15) 0.0326(17) 0.0347(15) -0.0058(13) -0.0029(12) -0.0004(12)
C3 0.0338(16) 0.0321(16) 0.0300(14) 0.0016(13) -0.0042(11) 0.0025(12)
C4 0.0298(15) 0.0236(14) 0.0311(14) 0.0000(12) 0.0026(11) -0.0002(11)
C5 0.0299(15) 0.0299(16) 0.0327(15) -0.0043(12) -0.0006(11) -0.0007(12)

loop_
_atom_type_symbol
_atom_type_description
_atom_type_scat_dispersion_real
_atom_type_scat_dispersion_imag
_atom_type_scat_source
C C 0.0033 0.0016 'International Tables Vol C Tables 4.2.6.8 and 6.1.1.4'
H H 0 0 'International Tables Vol C Tables 4.2.6.8 and 6.1.1.4'
N N 0.0061 0.0033 'International Tables Vol C Tables 4.2.6.8 and 6.1.1.4'
O O 0.0106 0.006 'International Tables Vol C Tables 4.2.6.8 and 6.1.1.4'
S S 0.1246 0.1234 'International Tables Vol C Tables 4.2.6.8 and 6.1.1.4'

loop_
_geom_angle_atom_site_label_1
_geom_angle_atom_site_label_2
_geom_angle_atom_site_label_3
_geom_angle_site_symmetry_3
_geom_angle
_geom_angle_publ_flag
C1 S1 S1 3_665 97.22(11) yes
O1 N1 O2 . 123.0(3) ?
O1 N1 C4 . 119.0(3) ?
O2 N1 C4 . 118.0(3) ?
C1 N2 C5 . 117.3(3) ?
N2 C1 C2 . 123.9(3) yes
N2 C1 S1 . 120.0(2) yes
C2 C1 S1 . 116.0(2) yes
C3 C2 C1 . 118.3(3) yes
C3 C2 H2 . 120.9 ?
C1 C2 H2 . 120.9 ?
C2 C3 C4 . 117.7(3) ?
C2 C3 H3 . 121.2 ?
C4 C3 H3 . 121.2 ?
C5 C4 C3 . 121.1(3) ?
C5 C4 N1 . 119.8(3) yes
C3 C4 N1 . 119.1(3) ?
N2 C5 C4 . 121.7(3) ?
N2 C5 H5 . 119.1 ?
C4 C5 H5 . 119.1 ?

loop_
_geom_bond_atom_site_label_1
_geom_bond_atom_site_label_2
_geom_bond_site_symmetry_2
_geom_bond_distance
_geom_bond_publ_flag
S1 C1 . 1.761(3) no
S1 S1 3_665 2.0719(15) no
O1 N1 . 1.221(3) ?
O2 N1 . 1.229(4) ?
N1 C4 . 1.459(4) ?
N2 C1 . 1.339(4) ?
N2 C5 . 1.343(4) ?
C1 C2 . 1.405(4) ?
C2 C3 . 1.375(4) ?
C2 H2 . 0.93 ?
C3 C4 . 1.386(4) ?
C3 H3 . 0.93 ?
C4 C5 . 1.383(4) ?
C5 H5 . 0.93 ?

loop_
_geom_hbond_atom_site_label_D
_geom_hbond_atom_site_label_H
_geom_hbond_atom_site_label_A
_geom_hbond_site_symmetry_A
_geom_hbond_distance_DH
_geom_hbond_distance_HA
_geom_hbond_distance_DA
_geom_hbond_angle_DHA
_geom_hbond_publ_flag
C2 H2 O2 1_665 0.93 2.58 3.389(4) 146 yes

loop_
_geom_torsion_atom_site_label_1
_geom_torsion_atom_site_label_2
_geom_torsion_atom_site_label_3
_geom_torsion_atom_site_label_4
_geom_torsion_site_symmetry_1
_geom_torsion
_geom_torsion_publ_flag
C5 N2 C1 C2 . -0.3(5) no
C5 N2 C1 S1 . 178.9(2) no
S1 S1 C1 N2 3_665 5.2(3) no
S1 S1 C1 C2 3_665 -175.5(2) no
N2 C1 C2 C3 . 0.6(5) ?
S1 C1 C2 C3 . -178.6(2) ?
C1 C2 C3 C4 . -0.5(5) ?
C2 C3 C4 C5 . 0.2(5) ?
C2 C3 C4 N1 . 179.1(3) ?
O1 N1 C4 C5 . 172.6(3) ?
O2 N1 C4 C5 . -8.2(4) ?
O1 N1 C4 C3 . -6.4(4) ?
O2 N1 C4 C3 . 172.8(3) ?
C1 N2 C5 C4 . 0.0(4) ?
C3 C4 C5 N2 . 0.1(5) ?
N1 C4 C5 N2 . -178.9(3) ?
